data_4113946
loop_
_publ_author_name
'Zaira Dominguez'
'Tinh-A. V. Khuong'
'Hung Dang'
'Carlos N. Sanrame'
'Jose E. Nu\~nez'
'Miguel A. Garcia-Garibay'

_publ_section_title
;
 Molecular Compasses and Gyroscopes with Polar Rotors: Synthesis and
 Characterization of Crystalline Forms
;
_journal_name_full 'Journal of the American Chemical Society'
_journal_page_first 8827
_journal_page_last 8837
_journal_paper_doi 10.1021/ja035274b
_journal_volume 125
_journal_year 2003
_chemical_formula_sum 'C48 H32 F'
_chemical_formula_weight 627.74
_chemical_name_systematic
; 
 ? 
;
_space_group_IT_number 2
_symmetry_cell_setting triclinic
_symmetry_space_group_name_Hall '-P 1'
_symmetry_space_group_name_H-M 'P -1'
_atom_sites_solution_hydrogens geom
_atom_sites_solution_primary direct
_atom_sites_solution_secondary difmap
_audit_creation_method SHELXL-97
_cell_angle_alpha 62.126(2)
_cell_angle_beta 85.744(3)
_cell_angle_gamma 71.673(2)
_cell_formula_units_Z 1
_cell_length_a 9.1732(13)
_cell_length_b 10.4607(14)
_cell_length_c 10.4726(14)
_cell_measurement_reflns_used 3233
_cell_measurement_temperature 100(2)
_cell_measurement_theta_max 27.7175
_cell_measurement_theta_min 2.33600
_cell_volume 840.1(2)
_computing_cell_refinement 'Bruker SMART'
_computing_data_collection 'Bruker SMART'
_computing_data_reduction 'Bruker SHELXTL'
_computing_molecular_graphics 'Bruker SHELXTL'
_computing_publication_material 'Bruker SHELXTL'
_computing_structure_refinement 'SHELXL-97 (Sheldrick, 1997)'
_computing_structure_solution 'SHELXS-97 (Sheldrick, 1990)'
_diffrn_ambient_temperature 100(2)
_diffrn_measured_fraction_theta_full 0.918
_diffrn_measured_fraction_theta_max 0.918
_diffrn_measurement_device_type 'CCD area detector'
_diffrn_measurement_method 'phi and omega scans'
_diffrn_radiation_monochromator graphite
_diffrn_radiation_source 'fine-focus sealed tube'
_diffrn_radiation_type MoK\a
_diffrn_radiation_wavelength 0.71073
_diffrn_reflns_av_R_equivalents 0.0120
_diffrn_reflns_av_sigmaI/netI 0.0246
_diffrn_reflns_limit_h_max 9
_diffrn_reflns_limit_h_min -12
_diffrn_reflns_limit_k_max 13
_diffrn_reflns_limit_k_min -13
_diffrn_reflns_limit_l_max 13
_diffrn_reflns_limit_l_min -11
_diffrn_reflns_number 5519
_diffrn_reflns_theta_full 28.28
_diffrn_reflns_theta_max 28.28
_diffrn_reflns_theta_min 2.21
_exptl_absorpt_coefficient_mu 0.074
_exptl_absorpt_correction_T_max 1.000
_exptl_absorpt_correction_T_min 0.858
_exptl_absorpt_correction_type empirical
_exptl_absorpt_process_details Sadabs(Bruker)
_exptl_crystal_colour colorless
_exptl_crystal_density_diffrn 1.241
_exptl_crystal_description block
_exptl_crystal_F_000 329
_exptl_crystal_size_max 0.5
_exptl_crystal_size_mid 0.2
_exptl_crystal_size_min 0.2
_refine_diff_density_max 0.375
_refine_diff_density_min -0.198
_refine_diff_density_rms 0.041
_refine_ls_extinction_method none
_refine_ls_goodness_of_fit_ref 1.078
_refine_ls_hydrogen_treatment mixed
_refine_ls_matrix_type full
_refine_ls_number_parameters 226
_refine_ls_number_reflns 3818
_refine_ls_number_restraints 0
_refine_ls_restrained_S_all 1.078
_refine_ls_R_factor_all 0.0489
_refine_ls_R_factor_gt 0.0407
_refine_ls_shift/su_max 0.000
_refine_ls_shift/su_mean 0.000
_refine_ls_structure_factor_coef Fsqd
_refine_ls_weighting_details 'calc w=1/[\s^2^(Fo^2^)+(0.0602P)^2^+0.1644P] where P=(Fo^2^+2Fc^2^)/3'
_refine_ls_weighting_scheme calc
_refine_ls_wR_factor_gt 0.1095
_refine_ls_wR_factor_ref 0.1150
_reflns_number_gt 3225
_reflns_number_total 3818
_reflns_threshold_expression >2sigma(I)
_cod_data_source_file ja035274bsi20030321_024224.cif
_cod_data_source_block gg260
_cod_database_code 4113946

loop_
_symmetry_equiv_pos_as_xyz
'x, y, z'
'-x, -y, -z'

loop_
_atom_site_label
_atom_site_type_symbol
_atom_site_fract_x
_atom_site_fract_y
_atom_site_fract_z
_atom_site_U_iso_or_equiv
_atom_site_adp_type
_atom_site_occupancy
_atom_site_symmetry_multiplicity
_atom_site_calc_flag
_atom_site_refinement_flags
F1 F 0.14077(18) 0.70651(16) 1.15807(16) 0.0291(3) Uani 0.50 1 d P
C1 C -0.02893(14) 1.06152(14) 0.85110(13) 0.0230(3) Uani 1 1 d .
H1 H -0.0493 1.1045 0.7493 0.028 Uiso 1 1 calc R
C2 C 0.04701(13) 0.90496(14) 0.93358(13) 0.0208(2) Uani 1 1 d .
C3 C 0.07442(14) 0.84612(14) 1.08290(14) 0.0235(3) Uani 1 1 d .
C4 C 0.09032(13) 0.80962(14) 0.86405(13) 0.0214(2) Uani 1 1 d .
C5 C 0.11924(13) 0.73928(13) 0.79792(12) 0.0193(2) Uani 1 1 d .
C6 C 0.14421(12) 0.65268(12) 0.71488(12) 0.0171(2) Uani 1 1 d .
C7 C 0.25204(13) 0.48862(13) 0.81354(12) 0.0182(2) Uani 1 1 d .
C8 C 0.39689(13) 0.47268(14) 0.86340(13) 0.0212(2) Uani 1 1 d .
H8 H 0.4258 0.5609 0.8370 0.025 Uiso 1 1 calc R
C9 C 0.49918(14) 0.32943(15) 0.95112(13) 0.0252(3) Uani 1 1 d .
H9 H 0.5980 0.3200 0.9832 0.030 Uiso 1 1 calc R
C10 C 0.45753(15) 0.20016(14) 0.99194(14) 0.0282(3) Uani 1 1 d .
H10 H 0.5268 0.1021 1.0531 0.034 Uiso 1 1 calc R
C11 C 0.31346(16) 0.21496(14) 0.94275(15) 0.0296(3) Uani 1 1 d .
H11 H 0.2843 0.1267 0.9705 0.036 Uiso 1 1 calc R
C12 C 0.21127(14) 0.35937(14) 0.85254(14) 0.0235(3) Uani 1 1 d .
H12 H 0.1137 0.3686 0.8180 0.028 Uiso 1 1 calc R
C13 C 0.22439(12) 0.72768(13) 0.57688(12) 0.0182(2) Uani 1 1 d .
C14 C 0.29992(13) 0.64350(13) 0.50618(12) 0.0209(2) Uani 1 1 d .
H14 H 0.3014 0.5410 0.5434 0.025 Uiso 1 1 calc R
C15 C 0.37288(14) 0.70832(15) 0.38184(13) 0.0248(3) Uani 1 1 d .
H15 H 0.4227 0.6501 0.3343 0.030 Uiso 1 1 calc R
C16 C 0.37349(14) 0.85679(15) 0.32674(13) 0.0275(3) Uani 1 1 d .
H16 H 0.4251 0.9001 0.2428 0.033 Uiso 1 1 calc R
C17 C 0.29750(16) 0.94233(15) 0.39576(14) 0.0293(3) Uani 1 1 d .
H17 H 0.2964 1.0447 0.3582 0.035 Uiso 1 1 calc R
C18 C 0.22294(14) 0.87771(14) 0.52003(14) 0.0238(3) Uani 1 1 d .
H18 H 0.1708 0.9369 0.5660 0.029 Uiso 1 1 calc R
C19 C -0.01666(13) 0.65321(13) 0.67846(12) 0.0184(2) Uani 1 1 d .
C20 C -0.11890(14) 0.62483(14) 0.78639(13) 0.0238(3) Uani 1 1 d .
H20 H -0.0882 0.6051 0.8802 0.029 Uiso 1 1 calc R
C21 C -0.26389(14) 0.62502(15) 0.75889(14) 0.0275(3) Uani 1 1 d .
H21 H -0.3312 0.6037 0.8342 0.033 Uiso 1 1 calc R
C22 C -0.31195(15) 0.65618(16) 0.62151(15) 0.0299(3) Uani 1 1 d .
H22 H -0.4124 0.6582 0.6019 0.036 Uiso 1 1 calc R
C23 C -0.21135(16) 0.68415(17) 0.51373(15) 0.0321(3) Uani 1 1 d .
H23 H -0.2430 0.7055 0.4196 0.039 Uiso 1 1 calc R
C24 C -0.06410(15) 0.68120(15) 0.54235(14) 0.0267(3) Uani 1 1 d .
H24 H 0.0045 0.6985 0.4680 0.032 Uiso 1 1 calc R

loop_
_atom_site_aniso_label
_atom_site_aniso_U_11
_atom_site_aniso_U_22
_atom_site_aniso_U_33
_atom_site_aniso_U_23
_atom_site_aniso_U_13
_atom_site_aniso_U_12
F1 0.0362(8) 0.0200(7) 0.0278(8) -0.0114(6) -0.0026(6) -0.0032(6)
C1 0.0240(6) 0.0279(6) 0.0214(6) -0.0146(5) 0.0027(5) -0.0093(5)
C2 0.0179(5) 0.0263(6) 0.0274(6) -0.0194(5) 0.0047(4) -0.0084(4)
C3 0.0227(6) 0.0256(6) 0.0277(6) -0.0166(5) 0.0026(5) -0.0081(5)
C4 0.0184(5) 0.0242(6) 0.0239(6) -0.0136(5) 0.0017(4) -0.0059(4)
C5 0.0176(5) 0.0213(6) 0.0206(6) -0.0111(5) 0.0011(4) -0.0060(4)
C6 0.0182(5) 0.0177(5) 0.0182(5) -0.0110(4) 0.0030(4) -0.0053(4)
C7 0.0200(5) 0.0197(5) 0.0157(5) -0.0104(4) 0.0043(4) -0.0047(4)
C8 0.0224(6) 0.0229(6) 0.0206(6) -0.0120(5) 0.0036(4) -0.0076(5)
C9 0.0210(6) 0.0305(7) 0.0224(6) -0.0144(5) 0.0016(5) -0.0029(5)
C10 0.0293(6) 0.0204(6) 0.0241(6) -0.0073(5) 0.0055(5) 0.0002(5)
C11 0.0315(7) 0.0195(6) 0.0345(7) -0.0106(5) 0.0074(5) -0.0080(5)
C12 0.0226(6) 0.0224(6) 0.0267(6) -0.0128(5) 0.0042(5) -0.0070(5)
C13 0.0160(5) 0.0204(5) 0.0182(5) -0.0095(4) 0.0007(4) -0.0050(4)
C14 0.0213(6) 0.0201(6) 0.0201(6) -0.0099(5) 0.0016(4) -0.0043(4)
C15 0.0211(6) 0.0296(6) 0.0200(6) -0.0117(5) 0.0028(4) -0.0033(5)
C16 0.0240(6) 0.0308(7) 0.0194(6) -0.0041(5) 0.0025(5) -0.0107(5)
C17 0.0334(7) 0.0222(6) 0.0283(7) -0.0067(5) 0.0031(5) -0.0123(5)
C18 0.0252(6) 0.0213(6) 0.0262(6) -0.0128(5) 0.0036(5) -0.0068(5)
C19 0.0189(5) 0.0172(5) 0.0213(6) -0.0111(4) 0.0022(4) -0.0056(4)
C20 0.0237(6) 0.0308(6) 0.0223(6) -0.0163(5) 0.0044(5) -0.0099(5)
C21 0.0223(6) 0.0373(7) 0.0302(7) -0.0207(6) 0.0097(5) -0.0124(5)
C22 0.0222(6) 0.0383(7) 0.0345(7) -0.0191(6) 0.0013(5) -0.0131(5)
C23 0.0332(7) 0.0451(8) 0.0241(7) -0.0165(6) -0.0003(5) -0.0191(6)
C24 0.0282(6) 0.0350(7) 0.0209(6) -0.0136(5) 0.0046(5) -0.0147(5)

loop_
_atom_type_symbol
_atom_type_description
_atom_type_scat_dispersion_real
_atom_type_scat_dispersion_imag
_atom_type_scat_source
C C 0.0033 0.0016 'International Tables Vol C Tables 4.2.6.8 and 6.1.1.4'
H H 0.0000 0.0000 'International Tables Vol C Tables 4.2.6.8 and 6.1.1.4'
F F 0.0171 0.0103 'International Tables Vol C Tables 4.2.6.8 and 6.1.1.4'

loop_
_geom_angle_atom_site_label_1
_geom_angle_atom_site_label_2
_geom_angle_atom_site_label_3
_geom_angle
_geom_angle_site_symmetry_1
_geom_angle_site_symmetry_3
C3 C1 C2 120.37(11) 2_577 .
C3 C2 C1 118.09(10) . .
C3 C2 C4 122.12(11) . .
C1 C2 C4 119.77(11) . .
F1 C3 C1 119.62(13) . 2_577
F1 C3 C2 118.83(12) . .
C1 C3 C2 121.55(11) 2_577 .
C5 C4 C2 175.21(13) . .
C4 C5 C6 176.18(12) . .
C5 C6 C13 109.93(9) . .
C5 C6 C19 106.60(9) . .
C13 C6 C19 112.04(9) . .
C5 C6 C7 107.42(9) . .
C13 C6 C7 108.84(9) . .
C19 C6 C7 111.88(9) . .
C12 C7 C8 119.12(11) . .
C12 C7 C6 123.09(10) . .
C8 C7 C6 117.79(10) . .
C9 C8 C7 120.75(11) . .
C10 C9 C8 120.14(12) . .
C9 C10 C11 119.49(11) . .
C10 C11 C12 120.31(12) . .
C7 C12 C11 120.18(12) . .
C18 C13 C14 118.69(11) . .
C18 C13 C6 121.78(10) . .
C14 C13 C6 119.53(10) . .
C15 C14 C13 120.65(11) . .
C16 C15 C14 120.59(11) . .
C15 C16 C17 119.28(11) . .
C16 C17 C18 120.17(12) . .
C13 C18 C17 120.60(11) . .
C24 C19 C20 118.34(11) . .
C24 C19 C6 122.74(10) . .
C20 C19 C6 118.92(10) . .
C21 C20 C19 121.05(11) . .
C20 C21 C22 120.36(12) . .
C23 C22 C21 119.07(12) . .
C22 C23 C24 120.50(12) . .
C19 C24 C23 120.66(12) . .

loop_
_geom_bond_atom_site_label_1
_geom_bond_atom_site_label_2
_geom_bond_distance
_geom_bond_site_symmetry_2
F1 C3 1.2490(19) .
C1 C3 1.3832(16) 2_577
C1 C2 1.4009(17) .
C2 C3 1.3959(17) .
C2 C4 1.4386(15) .
C3 C1 1.3832(16) 2_577
C4 C5 1.1908(16) .
C5 C6 1.4853(15) .
C6 C13 1.5459(16) .
C6 C19 1.5491(15) .
C6 C7 1.5548(15) .
C7 C12 1.3834(17) .
C7 C8 1.3959(16) .
C8 C9 1.3879(16) .
C9 C10 1.3848(19) .
C10 C11 1.390(2) .
C11 C12 1.3999(17) .
C13 C18 1.3901(17) .
C13 C14 1.3977(16) .
C14 C15 1.3906(17) .
C15 C16 1.3828(19) .
C16 C17 1.3953(19) .
C17 C18 1.3980(18) .
C19 C24 1.3887(17) .
C19 C20 1.3962(17) .
C20 C21 1.3808(17) .
C21 C22 1.3912(19) .
C22 C23 1.3848(19) .
C23 C24 1.3930(18) .

loop_
_geom_torsion_atom_site_label_1
_geom_torsion_atom_site_label_2
_geom_torsion_atom_site_label_3
_geom_torsion_atom_site_label_4
_geom_torsion
_geom_torsion_site_symmetry_1
_geom_torsion_site_symmetry_4
C3 C1 C2 C3 0.17(19) 2_577 .
C3 C1 C2 C4 178.48(11) 2_577 .
C1 C2 C3 F1 179.36(13) . .
C4 C2 C3 F1 1.09(19) . .
C1 C2 C3 C1 -0.18(19) . 2_577
C4 C2 C3 C1 -178.44(11) . 2_577
C3 C2 C4 C5 164.2(15) . .
C1 C2 C4 C5 -14.0(16) . .
C2 C4 C5 C6 -60(3) . .
C4 C5 C6 C13 124.2(19) . .
C4 C5 C6 C19 2.6(19) . .
C4 C5 C6 C7 -117.5(19) . .
C5 C6 C7 C12 121.79(12) . .
C13 C6 C7 C12 -119.23(12) . .
C19 C6 C7 C12 5.13(15) . .
C5 C6 C7 C8 -58.72(13) . .
C13 C6 C7 C8 60.26(12) . .
C19 C6 C7 C8 -175.38(9) . .
C12 C7 C8 C9 -0.08(17) . .
C6 C7 C8 C9 -179.59(10) . .
C7 C8 C9 C10 -0.88(18) . .
C8 C9 C10 C11 0.88(18) . .
C9 C10 C11 C12 0.06(19) . .
C8 C7 C12 C11 1.02(17) . .
C6 C7 C12 C11 -179.49(11) . .
C10 C11 C12 C7 -1.02(19) . .
C5 C6 C13 C18 -19.42(14) . .
C19 C6 C13 C18 98.92(12) . .
C7 C6 C13 C18 -136.81(11) . .
C5 C6 C13 C14 160.95(10) . .
C19 C6 C13 C14 -80.71(12) . .
C7 C6 C13 C14 43.55(13) . .
C18 C13 C14 C15 0.33(17) . .
C6 C13 C14 C15 179.98(10) . .
C13 C14 C15 C16 0.72(18) . .
C14 C15 C16 C17 -1.18(19) . .
C15 C16 C17 C18 0.60(19) . .
C14 C13 C18 C17 -0.91(18) . .
C6 C13 C18 C17 179.46(11) . .
C16 C17 C18 C13 0.45(19) . .
C5 C6 C19 C24 135.68(11) . .
C13 C6 C19 C24 15.38(15) . .
C7 C6 C19 C24 -107.17(12) . .
C5 C6 C19 C20 -44.15(13) . .
C13 C6 C19 C20 -164.45(10) . .
C7 C6 C19 C20 73.00(13) . .
C24 C19 C20 C21 -0.24(18) . .
C6 C19 C20 C21 179.60(11) . .
C19 C20 C21 C22 -1.1(2) . .
C20 C21 C22 C23 1.2(2) . .
C21 C22 C23 C24 0.0(2) . .
C20 C19 C24 C23 1.41(19) . .
C6 C19 C24 C23 -178.42(11) . .
C22 C23 C24 C19 -1.3(2) . .
